data_4301875
loop_
_publ_author_name
'Sylvie Pailloux'
'Cornel Edicome Shirima'
'Alisha D. Ray'
'Eileen N. Duesler'
'Robert T. Paine'
'John R. Klaehn'
'Michael E. McIlwain'
'Benjamin P. Hay'

_publ_section_title
;
Synthesis and Coordination Properties of Trifluoromethyl Decorated
Derivatives of 2,6-Bis[(diphenylphosphinoyl)methyl]pyridine N-Oxide Ligands
with Lanthanide Ions
;
_journal_name_full 'Inorganic Chemistry'
_journal_page_first 3104
_journal_page_last 3113
_journal_paper_doi 10.1021/ic802390c
_journal_volume 48
_journal_year 2009
_chemical_formula_moiety 'C35 H23 F12 N4 Nd O12 P2'
_chemical_formula_sum 'C35 H23 F12 N4 Nd O12 P2'
_chemical_formula_weight 1125.75
_chemical_name_systematic
;
 ?
;
_space_group_IT_number 19
_symmetry_cell_setting orthorhombic
_symmetry_space_group_name_Hall 'P 2ac 2ab'
_symmetry_space_group_name_H-M 'P 21 21 21'
_atom_sites_solution_hydrogens geom
_atom_sites_solution_primary direct
_atom_sites_solution_secondary difmap
_audit_creation_method SHELXL-97
_cell_angle_alpha 90.00
_cell_angle_beta 90.00
_cell_angle_gamma 90.00
_cell_formula_units_Z 4
_cell_length_a 10.1697(4)
_cell_length_b 18.9472(7)
_cell_length_c 21.0152(8)
_cell_measurement_reflns_used 9223
_cell_measurement_temperature 225(2)
_cell_measurement_theta_max 33.17
_cell_measurement_theta_min 2.47
_cell_volume 4049.4(3)
_computing_cell_refinement 'Bruker SMART'
_computing_data_collection 'Bruker SMART'
_computing_data_reduction 'Bruker SAINT'
_computing_molecular_graphics 'Bruker SHELXTL'
_computing_publication_material 'Bruker SHELXTL'
_computing_structure_refinement 'SHELXL-97 (Sheldrick, 1997)'
_computing_structure_solution 'SHELXS-97 (Sheldrick, 1990)'
_diffrn_ambient_temperature 225(2)
_diffrn_measured_fraction_theta_full 0.998
_diffrn_measured_fraction_theta_max 0.998
_diffrn_measurement_device_type 'CCD area detector'
_diffrn_measurement_method 'phi and omega scans'
_diffrn_radiation_monochromator graphite
_diffrn_radiation_source 'fine-focus sealed tube'
_diffrn_radiation_type MoK\a
_diffrn_radiation_wavelength 0.71073
_diffrn_reflns_av_R_equivalents 0.0422
_diffrn_reflns_av_sigmaI/netI 0.0418
_diffrn_reflns_limit_h_max 15
_diffrn_reflns_limit_h_min -15
_diffrn_reflns_limit_k_max 26
_diffrn_reflns_limit_k_min -29
_diffrn_reflns_limit_l_max 32
_diffrn_reflns_limit_l_min -32
_diffrn_reflns_number 124872
_diffrn_reflns_theta_full 33.28
_diffrn_reflns_theta_max 33.28
_diffrn_reflns_theta_min 2.79
_exptl_absorpt_coefficient_mu 1.484
_exptl_absorpt_correction_T_max 0.860
_exptl_absorpt_correction_T_min 0.680
_exptl_absorpt_correction_type multi-scan
_exptl_absorpt_process_details Bruker,SADABS
_exptl_crystal_colour pink-blue
_exptl_crystal_density_diffrn 1.847
_exptl_crystal_density_method 'not measured'
_exptl_crystal_description prism
_exptl_crystal_F_000 2220
_exptl_crystal_size_max 0.28
_exptl_crystal_size_mid 0.25
_exptl_crystal_size_min 0.10
_refine_diff_density_max 1.083
_refine_diff_density_min -0.576
_refine_diff_density_rms 0.088
_refine_ls_abs_structure_details 'Flack H D (1983), Acta Cryst. A39, 876-881'
_refine_ls_abs_structure_Flack 0.001(7)
_refine_ls_extinction_method none
_refine_ls_goodness_of_fit_ref 1.010
_refine_ls_hydrogen_treatment noref
_refine_ls_matrix_type full
_refine_ls_number_parameters 622
_refine_ls_number_reflns 15578
_refine_ls_number_restraints 12
_refine_ls_restrained_S_all 1.017
_refine_ls_R_factor_all 0.0534
_refine_ls_R_factor_gt 0.0369
_refine_ls_shift/su_max 0.001
_refine_ls_shift/su_mean 0.000
_refine_ls_structure_factor_coef Fsqd
_refine_ls_weighting_details 'calc w=1/[\s^2^(Fo^2^)+(0.0434P)^2^+1.6843P] where P=(Fo^2^+2Fc^2^)/3'
_refine_ls_weighting_scheme calc
_refine_ls_wR_factor_gt 0.0805
_refine_ls_wR_factor_ref 0.0873
_reflns_number_gt 12899
_reflns_number_total 15578
_reflns_threshold_expression >2sigma(I)
_cod_data_source_file ic802390c_si_001_1.cif
_cod_data_source_block rpec12
_cod_depositor_comments
;
The following automatic conversions were performed:
'_symmetry_cell_setting' value 'Orthorhombic' changed to 'orthorhombic'
according to '/home/saulius/struct/CIF-dictionaries/cif_core.dic'
dictionary named 'cif_core.dic' version 2.4.1 from 2010-06-29.

Automatic conversion script
Id: cif_fix_enum 1527 2010-12-29 10:47:43Z saulius 
;
_cod_database_code 4301875

loop_
_symmetry_equiv_pos_as_xyz
'x, y, z'
'-x+1/2, -y, z+1/2'
'-x, y+1/2, -z+1/2'
'x+1/2, -y+1/2, -z'

loop_
_atom_site_label
_atom_site_type_symbol
_atom_site_fract_x
_atom_site_fract_y
_atom_site_fract_z
_atom_site_U_iso_or_equiv
_atom_site_adp_type
_atom_site_occupancy
_atom_site_symmetry_multiplicity
_atom_site_calc_flag
_atom_site_refinement_flags
_atom_site_disorder_assembly
_atom_site_disorder_group
Nd Nd 0.351652(14) 0.616385(8) 0.105594(7) 0.02614(4) Uani 1 1 d . . .
P1 P 0.16821(8) 0.49047(4) 0.00583(4) 0.03172(16) Uani 1 1 d . . .
P2 P 0.11650(7) 0.75098(4) 0.16545(4) 0.02997(15) Uani 1 1 d . . .
O1 O 0.2096(2) 0.67124(11) 0.02485(11) 0.0293(4) Uani 1 1 d . . .
O2 O 0.2235(2) 0.52292(12) 0.06454(11) 0.0352(5) Uani 1 1 d . . .
O3 O 0.2052(2) 0.68821(12) 0.16497(11) 0.0357(5) Uani 1 1 d . . .
O4 O 0.4485(3) 0.57055(17) 0.20699(14) 0.0561(8) Uani 1 1 d . . .
O5 O 0.2450(3) 0.54482(16) 0.19570(14) 0.0518(7) Uani 1 1 d . . .
O6 O 0.3473(4) 0.5165(2) 0.28278(15) 0.0803(10) Uani 1 1 d . . .
O7 O 0.5710(2) 0.67508(13) 0.12463(15) 0.0497(7) Uani 1 1 d . . .
O8 O 0.4223(3) 0.74348(14) 0.08845(16) 0.0557(8) Uani 1 1 d . . .
O9 O 0.6086(3) 0.78735(13) 0.11876(13) 0.0486(6) Uani 1 1 d . . .
O10 O 0.5225(3) 0.52449(15) 0.07101(15) 0.0514(7) Uani 1 1 d . . .
O11 O 0.4599(3) 0.59716(14) -0.00136(12) 0.0463(6) Uani 1 1 d . . .
O12 O 0.6016(3) 0.51555(18) -0.02432(16) 0.0635(9) Uani 1 1 d . . .
N1 N 0.0801(2) 0.66202(13) 0.02303(12) 0.0264(5) Uani 1 1 d . . .
N2 N 0.3471(4) 0.54308(15) 0.23009(13) 0.0451(7) Uani 1 1 d . . .
N3 N 0.5362(2) 0.73747(14) 0.11116(13) 0.0333(5) Uani 1 1 d . . .
N4 N 0.5304(3) 0.54414(17) 0.01415(16) 0.0434(7) Uani 1 1 d . . .
C1 C 0.0278(3) 0.60836(16) -0.01215(14) 0.0299(6) Uani 1 1 d . . .
C2 C -0.1076(3) 0.59875(18) -0.01170(18) 0.0393(7) Uani 1 1 d . . .
H2 H -0.1452 0.5616 -0.0351 0.047 Uiso 1 1 calc R . .
C3 C -0.1865(3) 0.6431(2) 0.02268(19) 0.0442(9) Uani 1 1 d . . .
H3 H -0.2777 0.6353 0.0242 0.053 Uiso 1 1 calc R . .
C4 C -0.1328(3) 0.69886(19) 0.05493(17) 0.0401(7) Uani 1 1 d . . .
H4 H -0.1873 0.7300 0.0776 0.048 Uiso 1 1 calc R . .
C5 C 0.0015(3) 0.70918(16) 0.05404(14) 0.0306(6) Uani 1 1 d . . .
C6 C 0.1207(3) 0.56215(16) -0.04769(15) 0.0344(7) Uani 1 1 d . . .
H6A H 0.1984 0.5891 -0.0608 0.041 Uiso 1 1 calc R . .
H6B H 0.0781 0.5431 -0.0858 0.041 Uiso 1 1 calc R . .
C7 C 0.0658(3) 0.77085(16) 0.08483(15) 0.0328(6) Uani 1 1 d . . .
H7A H 0.0045 0.8107 0.0854 0.039 Uiso 1 1 calc R . .
H7B H 0.1429 0.7848 0.0598 0.039 Uiso 1 1 calc R . .
C8 C 0.2855(4) 0.43427(19) -0.03436(19) 0.0429(8) Uani 1 1 d . . .
C9 C 0.3227(5) 0.4544(2) -0.0949(2) 0.0581(11) Uani 1 1 d . . .
H9 H 0.2843 0.4946 -0.1133 0.070 Uiso 1 1 calc R . .
C10 C 0.4164(6) 0.4161(3) -0.1295(3) 0.0795(17) Uani 1 1 d . . .
H10 H 0.4396 0.4302 -0.1709 0.095 Uiso 1 1 calc R . .
C11 C 0.4733(6) 0.3587(3) -0.1026(4) 0.0868(18) Uani 1 1 d . . .
H11 H 0.5365 0.3328 -0.1254 0.104 Uiso 1 1 calc R . .
C12 C 0.4390(6) 0.3382(3) -0.0423(3) 0.0815(17) Uani 1 1 d . . .
H12 H 0.4800 0.2985 -0.0245 0.098 Uiso 1 1 calc R . .
C13 C 0.3461(4) 0.37408(19) -0.0069(2) 0.0566(10) Uani 1 1 d . A .
C14 C 0.3114(5) 0.3461(3) 0.0570(3) 0.0787(16) Uani 1 1 d D . .
F1 F 0.2574(10) 0.3864(4) 0.0952(4) 0.095(3) Uani 0.61 1 d PD A 1
F2 F 0.4056(9) 0.3111(5) 0.0827(5) 0.111(3) Uani 0.61 1 d PD A 1
F3 F 0.2190(10) 0.2920(4) 0.0480(4) 0.125(3) Uani 0.61 1 d PD A 1
F1A F 0.2042(10) 0.3628(10) 0.0812(7) 0.131(9) Uani 0.39 1 d PD A 2
F2A F 0.3961(14) 0.3863(9) 0.1041(5) 0.148(6) Uani 0.39 1 d PD A 2
F3A F 0.3514(19) 0.2862(6) 0.0726(12) 0.153(9) Uani 0.39 1 d PD A 2
C15 C 0.0151(4) 0.44527(18) 0.0287(2) 0.0481(9) Uani 1 1 d . . .
C16 C -0.0279(4) 0.4630(2) 0.0935(2) 0.0559(10) Uani 1 1 d . . .
H16 H 0.0295 0.4892 0.1194 0.067 Uiso 1 1 calc R . .
C17 C -0.1459(6) 0.4437(3) 0.1181(3) 0.0854(17) Uani 1 1 d . . .
H17 H -0.1722 0.4563 0.1595 0.103 Uiso 1 1 calc R . .
C18 C -0.2288(6) 0.4022(3) 0.0762(3) 0.0888(18) Uani 1 1 d . . .
H18 H -0.3125 0.3880 0.0901 0.107 Uiso 1 1 calc R . .
C19 C -0.1875(4) 0.3836(3) 0.0172(3) 0.0706(13) Uani 1 1 d . . .
H19 H -0.2429 0.3555 -0.0080 0.085 Uiso 1 1 calc R . .
C20 C -0.0679(4) 0.4042(2) -0.0073(2) 0.0542(10) Uani 1 1 d . . .
C21 C -0.0339(5) 0.3792(3) -0.0708(2) 0.0659(12) Uani 1 1 d . . .
F4 F -0.1309(4) 0.3503(2) -0.10332(18) 0.1032(12) Uani 1 1 d . . .
F5 F 0.0212(4) 0.42749(17) -0.10804(16) 0.0939(11) Uani 1 1 d . . .
F6 F 0.0597(4) 0.3273(2) -0.06869(19) 0.1028(12) Uani 1 1 d . . .
C22 C -0.0318(3) 0.72549(19) 0.20850(16) 0.0383(7) Uani 1 1 d . . .
C23 C -0.0432(4) 0.6515(2) 0.21269(18) 0.0453(8) Uani 1 1 d . . .
H23 H 0.0276 0.6230 0.1997 0.054 Uiso 1 1 calc R . .
C24 C -0.1569(5) 0.6199(3) 0.23561(19) 0.0583(10) Uani 1 1 d . . .
H24 H -0.1634 0.5704 0.2376 0.070 Uiso 1 1 calc R . .
C25 C -0.2586(4) 0.6609(3) 0.2551(2) 0.0633(13) Uani 1 1 d . . .
H25 H -0.3366 0.6397 0.2696 0.076 Uiso 1 1 calc R . .
C26 C -0.2483(4) 0.7321(3) 0.2539(2) 0.0568(11) Uani 1 1 d . . .
H26 H -0.3183 0.7594 0.2695 0.068 Uiso 1 1 calc R . .
C27 C -0.1366(4) 0.7663(2) 0.23016(17) 0.0453(8) Uani 1 1 d . . .
C28 C -0.1346(5) 0.8435(3) 0.2292(3) 0.0644(12) Uani 1 1 d . . .
F7 F -0.2470(3) 0.8724(2) 0.2496(2) 0.1075(13) Uani 1 1 d . . .
F8 F -0.0385(3) 0.87126(19) 0.26609(19) 0.0986(12) Uani 1 1 d . . .
F9 F -0.1115(3) 0.87014(15) 0.17174(17) 0.0869(10) Uani 1 1 d . . .
C29 C 0.2022(4) 0.82937(18) 0.19267(17) 0.0396(7) Uani 1 1 d . . .
C30 C 0.1843(4) 0.89200(18) 0.15785(19) 0.0474(8) Uani 1 1 d . . .
H30 H 0.1218 0.8935 0.1249 0.057 Uiso 1 1 calc R . .
C31 C 0.2579(5) 0.9514(2) 0.1715(2) 0.0603(11) Uani 1 1 d . . .
H31 H 0.2436 0.9931 0.1483 0.072 Uiso 1 1 calc R . .
C32 C 0.3493(5) 0.9505(3) 0.2174(3) 0.0695(13) Uani 1 1 d . . .
H32 H 0.4001 0.9910 0.2254 0.083 Uiso 1 1 calc R . .
C33 C 0.3694(4) 0.8896(3) 0.2534(2) 0.0670(13) Uani 1 1 d . . .
H33 H 0.4333 0.8893 0.2857 0.080 Uiso 1 1 calc R . .
C34 C 0.2946(4) 0.8288(2) 0.2416(2) 0.0468(9) Uani 1 1 d . . .
C35 C 0.3200(5) 0.7658(3) 0.2819(2) 0.0606(12) Uani 1 1 d . . .
F10 F 0.3708(5) 0.78325(18) 0.33858(17) 0.1176(15) Uani 1 1 d . . .
F11 F 0.2126(3) 0.72833(15) 0.29453(12) 0.0655(7) Uani 1 1 d . . .
F12 F 0.4072(3) 0.72158(17) 0.25597(19) 0.0868(10) Uani 1 1 d . . .

loop_
_atom_site_aniso_label
_atom_site_aniso_U_11
_atom_site_aniso_U_22
_atom_site_aniso_U_33
_atom_site_aniso_U_23
_atom_site_aniso_U_13
_atom_site_aniso_U_12
Nd 0.02227(5) 0.02544(6) 0.03071(6) 0.00128(6) -0.00314(6) -0.00048(6)
P1 0.0330(4) 0.0228(3) 0.0394(4) -0.0003(3) -0.0080(3) -0.0027(3)
P2 0.0286(4) 0.0275(3) 0.0337(4) -0.0044(3) -0.0007(3) 0.0002(3)
O1 0.0244(10) 0.0278(10) 0.0357(11) 0.0021(8) -0.0023(8) -0.0037(8)
O2 0.0405(12) 0.0277(10) 0.0375(12) 0.0013(9) -0.0070(10) -0.0066(9)
O3 0.0374(12) 0.0336(11) 0.0360(12) -0.0048(9) -0.0008(9) 0.0048(9)
O4 0.0418(15) 0.074(2) 0.0527(16) 0.0207(15) -0.0085(13) 0.0033(14)
O5 0.0522(16) 0.0533(16) 0.0498(16) 0.0118(13) -0.0016(13) -0.0119(13)
O6 0.097(3) 0.096(2) 0.0476(16) 0.0316(17) 0.010(2) 0.013(3)
O7 0.0312(12) 0.0378(13) 0.080(2) 0.0084(12) -0.0119(12) -0.0041(10)
O8 0.0374(13) 0.0403(13) 0.090(2) 0.0185(14) -0.0202(13) -0.0078(11)
O9 0.0483(14) 0.0403(13) 0.0571(17) 0.0047(11) -0.0132(11) -0.0185(11)
O10 0.0466(15) 0.0498(15) 0.0578(17) 0.0018(13) 0.0036(13) 0.0117(13)
O11 0.0513(15) 0.0446(14) 0.0431(13) 0.0016(11) 0.0091(12) 0.0010(12)
O12 0.0464(15) 0.078(2) 0.0661(19) -0.0309(17) 0.0144(14) 0.0004(15)
N1 0.0228(11) 0.0249(11) 0.0316(12) 0.0056(9) -0.0054(9) -0.0021(9)
N2 0.0594(18) 0.0388(14) 0.0370(14) 0.0077(11) 0.0091(16) 0.0099(16)
N3 0.0300(11) 0.0348(12) 0.0351(13) 0.0021(11) -0.0020(11) -0.0057(10)
N4 0.0331(14) 0.0441(16) 0.0530(18) -0.0140(14) 0.0022(13) -0.0077(13)
C1 0.0303(13) 0.0266(14) 0.0328(13) 0.0038(11) -0.0104(11) -0.0017(12)
C2 0.0331(15) 0.0360(17) 0.0489(19) 0.0042(13) -0.0133(14) -0.0054(12)
C3 0.0260(14) 0.052(2) 0.054(2) 0.0073(17) -0.0118(14) -0.0035(14)
C4 0.0303(16) 0.0449(17) 0.0451(18) 0.0032(14) -0.0029(14) 0.0064(14)
C5 0.0301(14) 0.0305(14) 0.0313(14) 0.0033(11) -0.0029(11) 0.0014(12)
C6 0.0423(18) 0.0264(13) 0.0345(15) -0.0006(11) -0.0090(13) -0.0013(12)
C7 0.0379(16) 0.0253(13) 0.0352(15) 0.0016(11) 0.0013(12) 0.0024(12)
C8 0.0395(18) 0.0358(17) 0.053(2) -0.0092(15) -0.0095(15) 0.0024(14)
C9 0.063(3) 0.056(2) 0.056(3) -0.0148(19) -0.0009(19) 0.012(2)
C10 0.082(4) 0.093(4) 0.063(3) -0.034(3) -0.002(3) 0.019(3)
C11 0.071(3) 0.088(4) 0.102(4) -0.039(4) 0.005(3) 0.031(3)
C12 0.067(3) 0.056(3) 0.122(5) -0.019(3) -0.018(3) 0.027(3)
C13 0.050(2) 0.0360(18) 0.084(3) -0.0104(18) -0.015(2) 0.0098(19)
C14 0.075(4) 0.053(3) 0.108(4) 0.024(3) -0.017(3) 0.026(3)
F1 0.153(8) 0.060(3) 0.074(4) 0.029(3) 0.009(5) 0.052(5)
F2 0.091(5) 0.108(7) 0.134(6) 0.046(6) -0.035(5) 0.045(5)
F3 0.145(7) 0.077(4) 0.152(7) 0.021(4) -0.022(6) -0.054(5)
F1A 0.049(5) 0.23(2) 0.116(12) 0.088(13) -0.010(5) 0.029(8)
F2A 0.121(9) 0.223(17) 0.100(8) 0.089(11) -0.024(7) -0.056(10)
F3A 0.18(2) 0.039(5) 0.24(2) 0.041(8) 0.013(17) 0.018(9)
C15 0.046(2) 0.0293(16) 0.069(3) 0.0091(16) -0.0145(18) -0.0034(15)
C16 0.054(2) 0.054(2) 0.059(3) 0.0040(19) -0.0001(19) -0.0104(19)
C17 0.066(3) 0.076(3) 0.115(5) 0.022(3) 0.020(4) -0.007(3)
C18 0.057(3) 0.093(4) 0.116(5) 0.015(4) 0.018(3) -0.022(3)
C19 0.0378(18) 0.066(3) 0.108(4) 0.020(3) 0.003(2) -0.011(2)
C20 0.052(2) 0.0379(19) 0.073(3) 0.0103(18) -0.014(2) -0.0082(17)
C21 0.084(3) 0.052(2) 0.062(3) -0.005(2) -0.012(2) -0.007(3)
F4 0.104(3) 0.113(3) 0.093(2) -0.009(2) -0.035(2) -0.051(2)
F5 0.134(3) 0.078(2) 0.0698(18) -0.0104(17) 0.005(2) -0.047(2)
F6 0.122(3) 0.084(2) 0.102(3) -0.025(2) -0.007(2) 0.006(2)
C22 0.0334(16) 0.0486(19) 0.0327(15) -0.0030(13) -0.0010(13) -0.0032(14)
C23 0.048(2) 0.047(2) 0.0413(18) 0.0052(15) 0.0025(16) -0.0030(17)
C24 0.064(2) 0.061(2) 0.049(2) 0.0067(19) 0.0042(19) -0.019(3)
C25 0.045(2) 0.096(4) 0.049(2) 0.015(2) 0.0052(19) -0.021(2)
C26 0.0313(18) 0.089(4) 0.050(2) -0.001(2) 0.0045(16) 0.000(2)
C27 0.0367(17) 0.055(2) 0.0438(18) -0.0072(15) -0.0004(15) 0.0027(17)
C28 0.051(3) 0.058(2) 0.085(3) -0.015(2) 0.010(2) 0.007(2)
F7 0.077(2) 0.085(2) 0.160(3) -0.014(2) 0.046(2) 0.0318(19)
F8 0.086(2) 0.079(2) 0.130(3) -0.054(2) 0.014(2) -0.0034(19)
F9 0.094(2) 0.0512(16) 0.115(3) 0.0127(15) 0.0285(19) 0.0193(15)
C29 0.0376(16) 0.0383(17) 0.0429(18) -0.0170(14) 0.0032(14) -0.0032(14)
C30 0.056(2) 0.0320(17) 0.054(2) -0.0067(15) 0.0074(16) -0.0058(16)
C31 0.074(3) 0.041(2) 0.066(3) -0.0157(19) 0.011(2) -0.012(2)
C32 0.063(3) 0.053(2) 0.093(3) -0.023(2) 0.014(3) -0.020(3)
C33 0.045(2) 0.076(3) 0.080(3) -0.033(3) -0.009(2) -0.001(2)
C34 0.0363(18) 0.047(2) 0.057(2) -0.0182(17) -0.0050(16) 0.0025(16)
C35 0.056(3) 0.060(3) 0.065(3) -0.017(2) -0.029(2) 0.006(2)
F10 0.169(4) 0.088(2) 0.095(2) -0.0194(19) -0.090(3) 0.009(3)
F11 0.0728(18) 0.0754(18) 0.0482(13) 0.0045(12) -0.0078(12) 0.0038(15)
F12 0.0651(18) 0.0681(18) 0.127(3) -0.0174(18) -0.0275(18) 0.0232(15)

loop_
_atom_type_symbol
_atom_type_description
_atom_type_scat_dispersion_real
_atom_type_scat_dispersion_imag
_atom_type_scat_source
C C 0.0033 0.0016 'International Tables Vol C Tables 4.2.6.8 and 6.1.1.4'
H H 0.0000 0.0000 'International Tables Vol C Tables 4.2.6.8 and 6.1.1.4'
N N 0.0061 0.0033 'International Tables Vol C Tables 4.2.6.8 and 6.1.1.4'
O O 0.0106 0.0060 'International Tables Vol C Tables 4.2.6.8 and 6.1.1.4'
F F 0.0171 0.0103 'International Tables Vol C Tables 4.2.6.8 and 6.1.1.4'
P P 0.1023 0.0942 'International Tables Vol C Tables 4.2.6.8 and 6.1.1.4'
Nd Nd -0.1943 3.0179 'International Tables Vol C Tables 4.2.6.8 and 6.1.1.4'

loop_
_geom_angle_atom_site_label_1
_geom_angle_atom_site_label_2
_geom_angle_atom_site_label_3
_geom_angle
_geom_angle_site_symmetry_1
_geom_angle_site_symmetry_3
_geom_angle_publ_flag
O2 Nd O3 106.00(8) . . ?
O2 Nd O1 74.97(7) . . ?
O3 Nd O1 75.62(8) . . ?
O2 Nd O4 105.54(9) . . ?
O3 Nd O4 89.90(9) . . ?
O1 Nd O4 164.85(9) . . ?
O2 Nd O7 151.14(9) . . ?
O3 Nd O7 102.63(9) . . ?
O1 Nd O7 116.25(8) . . ?
O4 Nd O7 70.75(10) . . ?
O2 Nd O11 78.91(9) . . ?
O3 Nd O11 145.42(8) . . ?
O1 Nd O11 72.73(8) . . ?
O4 Nd O11 122.38(10) . . ?
O7 Nd O11 79.62(10) . . ?
O2 Nd O8 144.63(8) . . ?
O3 Nd O8 73.02(9) . . ?
O1 Nd O8 70.57(8) . . ?
O4 Nd O8 109.80(10) . . ?
O7 Nd O8 49.81(8) . . ?
O11 Nd O8 83.54(10) . . ?
O2 Nd O10 76.21(9) . . ?
O3 Nd O10 164.54(9) . . ?
O1 Nd O10 119.30(9) . . ?
O4 Nd O10 74.88(10) . . ?
O7 Nd O10 75.24(9) . . ?
O11 Nd O10 49.88(9) . . ?
O8 Nd O10 114.33(10) . . ?
O2 Nd O5 68.93(9) . . ?
O3 Nd O5 69.52(9) . . ?
O1 Nd O5 118.93(8) . . ?
O4 Nd O5 49.86(9) . . ?
O7 Nd O5 119.25(9) . . ?
O11 Nd O5 139.71(9) . . ?
O8 Nd O5 136.44(10) . . ?
O10 Nd O5 97.85(10) . . ?
O2 P1 C8 112.42(15) . . ?
O2 P1 C6 107.63(13) . . ?
C8 P1 C6 108.93(17) . . ?
O2 P1 C15 107.18(17) . . ?
C8 P1 C15 113.93(18) . . ?
C6 P1 C15 106.40(16) . . ?
O3 P2 C7 109.35(14) . . ?
O3 P2 C29 111.36(16) . . ?
C7 P2 C29 105.16(16) . . ?
O3 P2 C22 106.98(15) . . ?
C7 P2 C22 106.49(16) . . ?
C29 P2 C22 117.22(16) . . ?
N1 O1 Nd 123.12(18) . . ?
P1 O2 Nd 145.15(14) . . ?
P2 O3 Nd 147.14(15) . . ?
N2 O4 Nd 98.6(2) . . ?
N2 O5 Nd 95.1(2) . . ?
N3 O7 Nd 97.42(17) . . ?
N3 O8 Nd 96.94(18) . . ?
N4 O10 Nd 96.4(2) . . ?
N4 O11 Nd 97.5(2) . . ?
O1 N1 C5 118.7(3) . . ?
O1 N1 C1 120.0(3) . . ?
C5 N1 C1 121.2(3) . . ?
O6 N2 O4 121.6(4) . . ?
O6 N2 O5 122.1(4) . . ?
O4 N2 O5 116.3(3) . . ?
O9 N3 O8 122.7(3) . . ?
O9 N3 O7 122.0(3) . . ?
O8 N3 O7 115.2(3) . . ?
O12 N4 O10 122.7(4) . . ?
O12 N4 O11 121.1(4) . . ?
O10 N4 O11 116.2(3) . . ?
N1 C1 C2 118.7(3) . . ?
N1 C1 C6 117.5(2) . . ?
C2 C1 C6 123.7(3) . . ?
C3 C2 C1 120.3(3) . . ?
C3 C2 H2 119.9 . . ?
C1 C2 H2 119.9 . . ?
C2 C3 C4 120.1(3) . . ?
C2 C3 H3 120.0 . . ?
C4 C3 H3 120.0 . . ?
C3 C4 C5 119.8(3) . . ?
C3 C4 H4 120.1 . . ?
C5 C4 H4 120.1 . . ?
N1 C5 C4 119.6(3) . . ?
N1 C5 C7 117.7(3) . . ?
C4 C5 C7 122.8(3) . . ?
C1 C6 P1 107.2(2) . . ?
C1 C6 H6A 110.3 . . ?
P1 C6 H6A 110.3 . . ?
C1 C6 H6B 110.3 . . ?
P1 C6 H6B 110.3 . . ?
H6A C6 H6B 108.5 . . ?
C5 C7 P2 111.7(2) . . ?
C5 C7 H7A 109.3 . . ?
P2 C7 H7A 109.3 . . ?
C5 C7 H7B 109.3 . . ?
P2 C7 H7B 109.3 . . ?
H7A C7 H7B 107.9 . . ?
C9 C8 C13 118.5(4) . . ?
C9 C8 P1 116.7(3) . . ?
C13 C8 P1 124.7(3) . . ?
C8 C9 C10 121.5(5) . . ?
C8 C9 H9 119.3 . . ?
C10 C9 H9 119.3 . . ?
C11 C10 C9 119.3(6) . . ?
C11 C10 H10 120.4 . . ?
C9 C10 H10 120.4 . . ?
C10 C11 C12 120.2(5) . . ?
C10 C11 H11 119.9 . . ?
C12 C11 H11 119.9 . . ?
C11 C12 C13 122.3(5) . . ?
C11 C12 H12 118.9 . . ?
C13 C12 H12 118.9 . . ?
C12 C13 C8 118.2(5) . . ?
C12 C13 C14 118.3(4) . . ?
C8 C13 C14 123.4(4) . . ?
F1A C14 F3A 114.1(12) . . ?
F1 C14 F2 112.1(8) . . ?
F1 C14 F3 103.9(7) . . ?
F2 C14 F3 100.3(6) . . ?
F1 C14 C13 118.2(5) . . ?
F1A C14 C13 119.2(8) . . ?
F3A C14 C13 118.9(12) . . ?
F2 C14 C13 112.7(7) . . ?
F3 C14 C13 107.3(6) . . ?
F1A C14 F2A 95.9(9) . . ?
F3A C14 F2A 95.7(10) . . ?
C13 C14 F2A 106.0(5) . . ?
C20 C15 C16 117.1(4) . . ?
C20 C15 P1 129.8(4) . . ?
C16 C15 P1 112.8(3) . . ?
C17 C16 C15 123.7(5) . . ?
C17 C16 H16 118.1 . . ?
C15 C16 H16 118.1 . . ?
C16 C17 C18 115.4(6) . . ?
C16 C17 H17 122.3 . . ?
C18 C17 H17 122.3 . . ?
C19 C18 C17 121.1(5) . . ?
C19 C18 H18 119.4 . . ?
C17 C18 H18 119.4 . . ?
C18 C19 C20 122.8(5) . . ?
C18 C19 H19 118.6 . . ?
C20 C19 H19 118.6 . . ?
C15 C20 C19 119.8(5) . . ?
C15 C20 C21 122.8(4) . . ?
C19 C20 C21 117.4(4) . . ?
F4 C21 F5 107.3(4) . . ?
F4 C21 F6 103.9(4) . . ?
F5 C21 F6 102.8(5) . . ?
F4 C21 C20 115.5(5) . . ?
F5 C21 C20 114.5(4) . . ?
F6 C21 C20 111.7(4) . . ?
C27 C22 C23 117.9(3) . . ?
C27 C22 P2 130.4(3) . . ?
C23 C22 P2 111.2(3) . . ?
C24 C23 C22 121.2(4) . . ?
C24 C23 H23 119.4 . . ?
C22 C23 H23 119.4 . . ?
C25 C24 C23 119.6(4) . . ?
C25 C24 H24 120.2 . . ?
C23 C24 H24 120.2 . . ?
C26 C25 C24 120.4(4) . . ?
C26 C25 H25 119.8 . . ?
C24 C25 H25 119.8 . . ?
C25 C26 C27 122.1(4) . . ?
C25 C26 H26 119.0 . . ?
C27 C26 H26 119.0 . . ?
C22 C27 C26 118.7(4) . . ?
C22 C27 C28 122.7(4) . . ?
C26 C27 C28 118.6(4) . . ?
F9 C28 F7 106.6(4) . . ?
F9 C28 F8 104.2(4) . . ?
F7 C28 F8 106.0(4) . . ?
F9 C28 C27 113.2(4) . . ?
F7 C28 C27 113.2(4) . . ?
F8 C28 C27 113.0(4) . . ?
C34 C29 C30 118.6(3) . . ?
C34 C29 P2 123.3(3) . . ?
C30 C29 P2 117.7(3) . . ?
C31 C30 C29 120.6(4) . . ?
C31 C30 H30 119.7 . . ?
C29 C30 H30 119.7 . . ?
C32 C31 C30 120.9(5) . . ?
C32 C31 H31 119.5 . . ?
C30 C31 H31 119.5 . . ?
C31 C32 C33 120.2(4) . . ?
C31 C32 H32 119.9 . . ?
C33 C32 H32 119.9 . . ?
C32 C33 C34 120.3(4) . . ?
C32 C33 H33 119.8 . . ?
C34 C33 H33 119.8 . . ?
C29 C34 C33 119.3(4) . . ?
C29 C34 C35 123.0(4) . . ?
C33 C34 C35 117.7(4) . . ?
F11 C35 F12 106.9(4) . . ?
F11 C35 F10 105.7(5) . . ?
F12 C35 F10 105.1(4) . . ?
F11 C35 C34 113.6(3) . . ?
F12 C35 C34 112.8(4) . . ?
F10 C35 C34 112.1(4) . . ?

loop_
_geom_bond_atom_site_label_1
_geom_bond_atom_site_label_2
_geom_bond_distance
_geom_bond_site_symmetry_2
_geom_bond_publ_flag
Nd O2 2.362(2) . ?
Nd O3 2.372(2) . ?
Nd O1 2.459(2) . ?
Nd O4 2.503(3) . ?
Nd O7 2.524(2) . ?
Nd O11 2.529(3) . ?
Nd O8 2.539(3) . ?
Nd O10 2.565(3) . ?
Nd O5 2.569(3) . ?
P1 O2 1.489(2) . ?
P1 C8 1.809(4) . ?
P1 C6 1.828(3) . ?
P1 C15 1.840(4) . ?
P2 O3 1.493(2) . ?
P2 C7 1.810(3) . ?
P2 C29 1.815(3) . ?
P2 C22 1.824(3) . ?
O1 N1 1.329(3) . ?
O4 N2 1.253(4) . ?
O5 N2 1.265(5) . ?
O6 N2 1.217(4) . ?
O7 N3 1.266(4) . ?
O8 N3 1.259(4) . ?
O9 N3 1.208(3) . ?
O10 N4 1.254(4) . ?
O11 N4 1.277(4) . ?
O12 N4 1.213(4) . ?
N1 C5 1.365(4) . ?
N1 C1 1.365(4) . ?
C1 C2 1.389(4) . ?
C1 C6 1.489(4) . ?
C2 C3 1.368(6) . ?
C2 H2 0.9400 . ?
C3 C4 1.369(5) . ?
C3 H3 0.9400 . ?
C4 C5 1.379(5) . ?
C4 H4 0.9400 . ?
C5 C7 1.487(4) . ?
C6 H6A 0.9800 . ?
C6 H6B 0.9800 . ?
C7 H7A 0.9800 . ?
C7 H7B 0.9800 . ?
C8 C9 1.380(6) . ?
C8 C13 1.419(5) . ?
C9 C10 1.400(7) . ?
C9 H9 0.9400 . ?
C10 C11 1.356(8) . ?
C10 H10 0.9400 . ?
C11 C12 1.370(9) . ?
C11 H11 0.9400 . ?
C12 C13 1.381(7) . ?
C12 H12 0.9400 . ?
C13 C14 1.485(8) . ?
C14 F1 1.236(9) . ?
C14 F1A 1.243(12) . ?
C14 F3A 1.251(11) . ?
C14 F2 1.285(7) . ?
C14 F3 1.404(8) . ?
C14 F2A 1.517(11) . ?
C15 C20 1.375(6) . ?
C15 C16 1.471(6) . ?
C16 C17 1.357(7) . ?
C16 H16 0.9400 . ?
C17 C18 1.451(9) . ?
C17 H17 0.9400 . ?
C18 C19 1.355(8) . ?
C18 H18 0.9400 . ?
C19 C20 1.378(6) . ?
C19 H19 0.9400 . ?
C20 C21 1.458(7) . ?
C21 F4 1.319(6) . ?
C21 F5 1.328(6) . ?
C21 F6 1.369(6) . ?
C22 C27 1.392(5) . ?
C22 C23 1.410(5) . ?
C23 C24 1.389(6) . ?
C23 H23 0.9400 . ?
C24 C25 1.356(7) . ?
C24 H24 0.9400 . ?
C25 C26 1.354(7) . ?
C25 H25 0.9400 . ?
C26 C27 1.399(6) . ?
C26 H26 0.9400 . ?
C27 C28 1.464(6) . ?
C28 F9 1.330(6) . ?
C28 F7 1.337(5) . ?
C28 F8 1.353(6) . ?
C29 C34 1.394(5) . ?
C29 C30 1.406(5) . ?
C30 C31 1.382(6) . ?
C30 H30 0.9400 . ?
C31 C32 1.339(7) . ?
C31 H31 0.9400 . ?
C32 C33 1.395(8) . ?
C32 H32 0.9400 . ?
C33 C34 1.403(6) . ?
C33 H33 0.9400 . ?
C34 C35 1.484(6) . ?
C35 F11 1.331(6) . ?
C35 F12 1.336(5) . ?
C35 F10 1.340(5) . ?

loop_
_geom_hbond_atom_site_label_D
_geom_hbond_atom_site_label_H
_geom_hbond_atom_site_label_A
_geom_hbond_distance_DH
_geom_hbond_distance_HA
_geom_hbond_distance_DA
_geom_hbond_angle_DHA
_geom_hbond_site_symmetry_A
C4 H4 O9 0.94 2.50 3.395(5) 159.9 1_455
C6 H6A O1 0.98 2.38 2.723(4) 99.6 .
C6 H6B F5 0.98 2.31 3.023(4) 128.6 .
C7 H7A F9 0.98 2.44 3.183(4) 132.3 .
C7 H7A O11 0.98 2.52 3.239(4) 129.7 4_465
C9 H9 O6 0.94 2.57 3.148(6) 120.0 2_564
C16 H16 O2 0.94 2.37 2.863(5) 112.2 .
C19 H19 F4 0.94 2.31 2.673(7) 102.6 .
C23 H23 O3 0.94 2.31 2.805(5) 112.5 .
C26 H26 F7 0.94 2.30 2.660(7) 102.2 .
C32 H32 O4 0.94 2.58 3.454(5) 154.5 3_655

loop_
_geom_torsion_atom_site_label_1
_geom_torsion_atom_site_label_2
_geom_torsion_atom_site_label_3
_geom_torsion_atom_site_label_4
_geom_torsion
_geom_torsion_site_symmetry_1
_geom_torsion_site_symmetry_2
_geom_torsion_site_symmetry_3
_geom_torsion_site_symmetry_4
_geom_torsion_publ_flag
O2 Nd O1 N1 50.5(2) . . . . ?
O3 Nd O1 N1 -60.8(2) . . . . ?
O4 Nd O1 N1 -43.4(5) . . . . ?
O7 Nd O1 N1 -158.0(2) . . . . ?
O11 Nd O1 N1 133.3(2) . . . . ?
O8 Nd O1 N1 -137.5(2) . . . . ?
O10 Nd O1 N1 114.8(2) . . . . ?
O5 Nd O1 N1 -4.5(2) . . . . ?
C8 P1 O2 Nd 82.9(3) . . . . ?
C6 P1 O2 Nd -37.0(3) . . . . ?
C15 P1 O2 Nd -151.1(2) . . . . ?
O3 Nd O2 P1 112.4(3) . . . . ?
O1 Nd O2 P1 42.6(2) . . . . ?
O4 Nd O2 P1 -153.1(3) . . . . ?
O7 Nd O2 P1 -74.9(3) . . . . ?
O11 Nd O2 P1 -32.3(3) . . . . ?
O8 Nd O2 P1 29.4(4) . . . . ?
O10 Nd O2 P1 -83.4(3) . . . . ?
O5 Nd O2 P1 172.4(3) . . . . ?
C7 P2 O3 Nd 22.6(3) . . . . ?
C29 P2 O3 Nd -93.2(3) . . . . ?
C22 P2 O3 Nd 137.6(3) . . . . ?
O2 Nd O3 P2 -93.8(3) . . . . ?
O1 Nd O3 P2 -24.4(3) . . . . ?
O4 Nd O3 P2 160.0(3) . . . . ?
O7 Nd O3 P2 89.8(3) . . . . ?
O11 Nd O3 P2 -0.2(4) . . . . ?
O8 Nd O3 P2 49.3(3) . . . . ?
O10 Nd O3 P2 170.1(3) . . . . ?
O5 Nd O3 P2 -153.4(3) . . . . ?
O2 Nd O4 N2 -45.8(2) . . . . ?
O3 Nd O4 N2 60.8(2) . . . . ?
O1 Nd O4 N2 44.0(5) . . . . ?
O7 Nd O4 N2 164.3(3) . . . . ?
O11 Nd O4 N2 -132.3(2) . . . . ?
O8 Nd O4 N2 132.7(2) . . . . ?
O10 Nd O4 N2 -116.4(2) . . . . ?
O5 Nd O4 N2 -2.0(2) . . . . ?
O2 Nd O5 N2 136.4(2) . . . . ?
O3 Nd O5 N2 -106.2(2) . . . . ?
O1 Nd O5 N2 -165.59(19) . . . . ?
O4 Nd O5 N2 1.99(19) . . . . ?
O7 Nd O5 N2 -12.9(2) . . . . ?
O11 Nd O5 N2 97.1(2) . . . . ?
O8 Nd O5 N2 -73.9(2) . . . . ?
O10 Nd O5 N2 64.6(2) . . . . ?
O2 Nd O7 N3 137.2(2) . . . . ?
O3 Nd O7 N3 -50.0(2) . . . . ?
O1 Nd O7 N3 30.0(2) . . . . ?
O4 Nd O7 N3 -135.4(2) . . . . ?
O11 Nd O7 N3 94.7(2) . . . . ?
O8 Nd O7 N3 4.45(19) . . . . ?
O10 Nd O7 N3 145.7(2) . . . . ?
O5 Nd O7 N3 -123.4(2) . . . . ?
O2 Nd O8 N3 -146.71(18) . . . . ?
O3 Nd O8 N3 119.4(2) . . . . ?
O1 Nd O8 N3 -160.3(2) . . . . ?
O4 Nd O8 N3 35.8(2) . . . . ?
O7 Nd O8 N3 -4.47(19) . . . . ?
O11 Nd O8 N3 -86.3(2) . . . . ?
O10 Nd O8 N3 -46.1(2) . . . . ?
O5 Nd O8 N3 87.8(2) . . . . ?
O2 Nd O10 N4 86.2(2) . . . . ?
O3 Nd O10 N4 -173.6(3) . . . . ?
O1 Nd O10 N4 22.6(2) . . . . ?
O4 Nd O10 N4 -163.2(2) . . . . ?
O7 Nd O10 N4 -89.5(2) . . . . ?
O11 Nd O10 N4 -0.79(18) . . . . ?
O8 Nd O10 N4 -57.9(2) . . . . ?
O5 Nd O10 N4 152.2(2) . . . . ?
O2 Nd O11 N4 -80.45(19) . . . . ?
O3 Nd O11 N4 177.40(17) . . . . ?
O1 Nd O11 N4 -158.0(2) . . . . ?
O4 Nd O11 N4 21.0(2) . . . . ?
O7 Nd O11 N4 80.2(2) . . . . ?
O8 Nd O11 N4 130.4(2) . . . . ?
O10 Nd O11 N4 0.78(18) . . . . ?
O5 Nd O11 N4 -43.4(3) . . . . ?
Nd O1 N1 C5 92.2(3) . . . . ?
Nd O1 N1 C1 -91.2(3) . . . . ?
Nd O4 N2 O6 -176.3(3) . . . . ?
Nd O4 N2 O5 3.5(3) . . . . ?
Nd O5 N2 O6 176.4(3) . . . . ?
Nd O5 N2 O4 -3.4(3) . . . . ?
Nd O8 N3 O9 -173.6(3) . . . . ?
Nd O8 N3 O7 7.5(3) . . . . ?
Nd O7 N3 O9 173.5(3) . . . . ?
Nd O7 N3 O8 -7.6(3) . . . . ?
Nd O10 N4 O12 -179.5(3) . . . . ?
Nd O10 N4 O11 1.3(3) . . . . ?
Nd O11 N4 O12 179.5(3) . . . . ?
Nd O11 N4 O10 -1.4(3) . . . . ?
O1 N1 C1 C2 178.2(3) . . . . ?
C5 N1 C1 C2 -5.3(4) . . . . ?
O1 N1 C1 C6 -0.3(4) . . . . ?
C5 N1 C1 C6 176.2(3) . . . . ?
N1 C1 C2 C3 1.0(5) . . . . ?
C6 C1 C2 C3 179.4(3) . . . . ?
C1 C2 C3 C4 2.5(6) . . . . ?
C2 C3 C4 C5 -1.7(6) . . . . ?
O1 N1 C5 C4 -177.3(3) . . . . ?
C1 N1 C5 C4 6.2(4) . . . . ?
O1 N1 C5 C7 3.7(4) . . . . ?
C1 N1 C5 C7 -172.9(3) . . . . ?
C3 C4 C5 N1 -2.6(5) . . . . ?
C3 C4 C5 C7 176.4(3) . . . . ?
N1 C1 C6 P1 88.7(3) . . . . ?
C2 C1 C6 P1 -89.7(3) . . . . ?
O2 P1 C6 C1 -56.0(2) . . . . ?
C8 P1 C6 C1 -178.2(2) . . . . ?
C15 P1 C6 C1 58.6(2) . . . . ?
N1 C5 C7 P2 -88.1(3) . . . . ?
C4 C5 C7 P2 92.9(3) . . . . ?
O3 P2 C7 C5 56.4(3) . . . . ?
C29 P2 C7 C5 176.1(2) . . . . ?
C22 P2 C7 C5 -58.8(3) . . . . ?
O2 P1 C8 C9 -117.0(3) . . . . ?
C6 P1 C8 C9 2.2(4) . . . . ?
C15 P1 C8 C9 120.8(3) . . . . ?
O2 P1 C8 C13 59.4(4) . . . . ?
C6 P1 C8 C13 178.6(3) . . . . ?
C15 P1 C8 C13 -62.8(4) . . . . ?
C13 C8 C9 C10 1.1(6) . . . . ?
P1 C8 C9 C10 177.7(4) . . . . ?
C8 C9 C10 C11 -1.0(8) . . . . ?
C9 C10 C11 C12 0.2(9) . . . . ?
C10 C11 C12 C13 0.4(10) . . . . ?
C11 C12 C13 C8 -0.3(8) . . . . ?
C11 C12 C13 C14 177.5(6) . . . . ?
C9 C8 C13 C12 -0.4(6) . . . . ?
P1 C8 C13 C12 -176.8(4) . . . . ?
C9 C8 C13 C14 -178.1(4) . . . . ?
P1 C8 C13 C14 5.6(6) . . . . ?
C12 C13 C14 F1 160.9(7) . . . . ?
C8 C13 C14 F1 -21.4(9) . . . . ?
C12 C13 C14 F1A -158.2(11) . . . . ?
C8 C13 C14 F1A 19.5(13) . . . . ?
C12 C13 C14 F3A -10.7(13) . . . . ?
C8 C13 C14 F3A 167.0(11) . . . . ?
C12 C13 C14 F2 27.4(8) . . . . ?
C8 C13 C14 F2 -154.9(7) . . . . ?
C12 C13 C14 F3 -82.1(7) . . . . ?
C8 C13 C14 F3 95.6(7) . . . . ?
C12 C13 C14 F2A 95.4(9) . . . . ?
C8 C13 C14 F2A -87.0(9) . . . . ?
O2 P1 C15 C20 -175.8(3) . . . . ?
C8 P1 C15 C20 -50.8(4) . . . . ?
C6 P1 C15 C20 69.2(4) . . . . ?
O2 P1 C15 C16 11.1(3) . . . . ?
C8 P1 C15 C16 136.1(3) . . . . ?
C6 P1 C15 C16 -103.9(3) . . . . ?
C20 C15 C16 C17 -2.8(6) . . . . ?
P1 C15 C16 C17 171.2(4) . . . . ?
C15 C16 C17 C18 1.1(8) . . . . ?
C16 C17 C18 C19 1.3(9) . . . . ?
C17 C18 C19 C20 -2.0(9) . . . . ?
C16 C15 C20 C19 2.1(6) . . . . ?
P1 C15 C20 C19 -170.8(3) . . . . ?
C16 C15 C20 C21 -176.1(4) . . . . ?
P1 C15 C20 C21 11.1(6) . . . . ?
C18 C19 C20 C15 0.2(8) . . . . ?
C18 C19 C20 C21 178.5(5) . . . . ?
C15 C20 C21 F4 -169.4(4) . . . . ?
C19 C20 C21 F4 12.3(7) . . . . ?
C15 C20 C21 F5 -44.1(6) . . . . ?
C19 C20 C21 F5 137.7(5) . . . . ?
C15 C20 C21 F6 72.1(5) . . . . ?
C19 C20 C21 F6 -106.1(5) . . . . ?
O3 P2 C22 C27 169.9(3) . . . . ?
C7 P2 C22 C27 -73.2(4) . . . . ?
C29 P2 C22 C27 44.1(4) . . . . ?
O3 P2 C22 C23 -17.9(3) . . . . ?
C7 P2 C22 C23 99.0(3) . . . . ?
C29 P2 C22 C23 -143.7(3) . . . . ?
C27 C22 C23 C24 2.2(5) . . . . ?
P2 C22 C23 C24 -171.0(3) . . . . ?
C22 C23 C24 C25 -0.8(6) . . . . ?
C23 C24 C25 C26 -1.7(7) . . . . ?
C24 C25 C26 C27 2.9(7) . . . . ?
C23 C22 C27 C26 -1.1(5) . . . . ?
P2 C22 C27 C26 170.7(3) . . . . ?
C23 C22 C27 C28 178.8(4) . . . . ?
P2 C22 C27 C28 -9.4(6) . . . . ?
C25 C26 C27 C22 -1.5(6) . . . . ?
C25 C26 C27 C28 178.6(4) . . . . ?
C22 C27 C28 F9 55.9(6) . . . . ?
C26 C27 C28 F9 -124.2(4) . . . . ?
C22 C27 C28 F7 177.3(4) . . . . ?
C26 C27 C28 F7 -2.8(6) . . . . ?
C22 C27 C28 F8 -62.2(6) . . . . ?
C26 C27 C28 F8 117.7(4) . . . . ?
O3 P2 C29 C34 -38.4(4) . . . . ?
C7 P2 C29 C34 -156.8(3) . . . . ?
C22 P2 C29 C34 85.2(3) . . . . ?
O3 P2 C29 C30 134.5(3) . . . . ?
C7 P2 C29 C30 16.1(3) . . . . ?
C22 P2 C29 C30 -101.9(3) . . . . ?
C34 C29 C30 C31 0.6(6) . . . . ?
P2 C29 C30 C31 -172.6(3) . . . . ?
C29 C30 C31 C32 1.2(7) . . . . ?
C30 C31 C32 C33 -1.7(7) . . . . ?
C31 C32 C33 C34 0.4(7) . . . . ?
C30 C29 C34 C33 -1.9(6) . . . . ?
P2 C29 C34 C33 171.0(3) . . . . ?
C30 C29 C34 C35 179.2(4) . . . . ?
P2 C29 C34 C35 -8.0(6) . . . . ?
C32 C33 C34 C29 1.4(7) . . . . ?
C32 C33 C34 C35 -179.6(4) . . . . ?
C29 C34 C35 F11 -36.2(6) . . . . ?
C33 C34 C35 F11 144.8(4) . . . . ?
C29 C34 C35 F12 85.6(5) . . . . ?
C33 C34 C35 F12 -93.4(5) . . . . ?
C29 C34 C35 F10 -156.0(4) . . . . ?
C33 C34 C35 F10 25.1(6) . . . . ?
